data_4301742
loop_
_publ_author_name
'Scott D. Bunge'
'Jennifer L. Steele'

_publ_contact_author_address
;Kent State University
Chemistry Department
PO Box 5190
Kent, OH 44242, USA
;
_publ_contact_author_email sbunge@kent.edu
_publ_contact_author_fax '330 672 3816'
_publ_contact_author_name 'Scott D. Bunge'
_publ_contact_author_phone '330 672 9445'
_publ_section_title
;
Synthesis and Characterization of Group 11 1,1,3,3-Tetraalkylguanidinate
(TAG) Clusters: [M2(\m-TAG){\m-N(SiMe3)2}]2 (M = Cu, Ag, and Au)
;
_journal_name_full 'Inorganic Chemistry'
_journal_page_first 2701
_journal_page_last 2706
_journal_paper_doi 10.1021/ic802291u
_journal_volume 48
_journal_year 2009
_chemical_formula_sum 'C30 H72 Cu4 N8 Si4'
_chemical_formula_weight 911.48
_chemical_name_common '[Cu2(\m-DEPYRG)2{\m-N(TMS)2}2]2 (4)'
_chemical_name_systematic
;

 ?

;
_space_group_IT_number 2
_symmetry_cell_setting triclinic
_symmetry_space_group_name_Hall '-P 1'
_symmetry_space_group_name_H-M 'P -1'
_atom_sites_solution_hydrogens geom
_atom_sites_solution_primary direct
_atom_sites_solution_secondary difmap
_audit_creation_method SHELXL-97
_cell_angle_alpha 101.132(7)
_cell_angle_beta 111.845(4)
_cell_angle_gamma 104.196(5)
_cell_formula_units_Z 1
_cell_length_a 9.5504(17)
_cell_length_b 10.6284(17)
_cell_length_c 12.746(3)
_cell_measurement_reflns_used 7131
_cell_measurement_temperature 100(2)
_cell_measurement_theta_max 30.86
_cell_measurement_theta_min 2.29
_cell_volume 1104.6(4)
_computing_cell_refinement 'Bruker SMART'
_computing_data_collection 'Bruker SMART'
_computing_data_reduction 'Bruker SAINT'
_computing_molecular_graphics 'Bruker SHELXTL'
_computing_publication_material 'Bruker SHELXTL'
_computing_structure_refinement 'SHELXL-97 (Sheldrick, 1997)'
_computing_structure_solution 'SHELXS-97 (Sheldrick, 1990)'
_diffrn_ambient_temperature 100(2)
_diffrn_measured_fraction_theta_full 0.982
_diffrn_measured_fraction_theta_max 0.982
_diffrn_measurement_device_type 'CCD area detector'
_diffrn_measurement_method 'phi and omega scans'
_diffrn_radiation_monochromator graphite
_diffrn_radiation_source 'fine-focus sealed tube'
_diffrn_radiation_type MoK\a
_diffrn_radiation_wavelength 0.71073
_diffrn_reflns_av_R_equivalents 0.0160
_diffrn_reflns_av_sigmaI/netI 0.0203
_diffrn_reflns_limit_h_max 11
_diffrn_reflns_limit_h_min -11
_diffrn_reflns_limit_k_max 12
_diffrn_reflns_limit_k_min -12
_diffrn_reflns_limit_l_max 15
_diffrn_reflns_limit_l_min -15
_diffrn_reflns_number 8461
_diffrn_reflns_theta_full 25.05
_diffrn_reflns_theta_max 25.05
_diffrn_reflns_theta_min 1.81
_exptl_absorpt_coefficient_mu 2.038
_exptl_absorpt_correction_T_max 0.4837
_exptl_absorpt_correction_T_min 0.4378
_exptl_absorpt_correction_type multi-scan
_exptl_absorpt_process_details SADABS
_exptl_crystal_colour colorless
_exptl_crystal_density_diffrn 1.370
_exptl_crystal_density_meas ?
_exptl_crystal_density_method .
_exptl_crystal_description irregular
_exptl_crystal_F_000 480
_exptl_crystal_size_max 0.45
_exptl_crystal_size_mid 0.40
_exptl_crystal_size_min 0.27
_refine_diff_density_max 0.415
_refine_diff_density_min -0.231
_refine_diff_density_rms 0.059
_refine_ls_extinction_method none
_refine_ls_goodness_of_fit_ref 0.708
_refine_ls_hydrogen_treatment constr
_refine_ls_matrix_type full
_refine_ls_number_parameters 216
_refine_ls_number_reflns 3842
_refine_ls_number_restraints 0
_refine_ls_restrained_S_all 0.708
_refine_ls_R_factor_all 0.0246
_refine_ls_R_factor_gt 0.0222
_refine_ls_shift/su_max 0.001
_refine_ls_shift/su_mean 0.000
_refine_ls_structure_factor_coef Fsqd
_refine_ls_weighting_details 'calc w=1/[\s^2^(Fo^2^)+(0.1000P)^2^+0.9297P] where P=(Fo^2^+2Fc^2^)/3'
_refine_ls_weighting_scheme calc
_refine_ls_wR_factor_gt 0.0786
_refine_ls_wR_factor_ref 0.0897
_reflns_number_gt 3581
_reflns_number_total 3842
_reflns_threshold_expression >2sigma(I)
_cod_data_source_file ic802291u_si_002_4.cif
_cod_data_source_block js001_tri
_cod_depositor_comments
;
The following automatic conversions were performed:
'_symmetry_cell_setting' value 'Triclinic' changed to 'triclinic'
according to '/home/saulius/struct/CIF-dictionaries/cif_core.dic'
dictionary named 'cif_core.dic' version 2.4.1 from
2010-06-29.

'_exptl_absorpt_correction_type' value 'MULTI-SCAN' changed
to 'multi-scan' according to
'/home/saulius/struct/CIF-dictionaries/cif_core.dic' dictionary named
'cif_core.dic' version 2.4.1 from 2010-06-29.

Automatic conversion script
Id: cif_fix_enum 1527 2010-12-29 10:47:43Z saulius 
;
_cod_database_code 4301742

loop_
_symmetry_equiv_pos_as_xyz
'x, y, z'
'-x, -y, -z'

loop_
_atom_site_label
_atom_site_type_symbol
_atom_site_fract_x
_atom_site_fract_y
_atom_site_fract_z
_atom_site_U_iso_or_equiv
_atom_site_adp_type
_atom_site_occupancy
_atom_site_symmetry_multiplicity
_atom_site_calc_flag
_atom_site_refinement_flags
_atom_site_disorder_assembly
_atom_site_disorder_group
Cu1 Cu -0.07235(3) 0.01796(2) 0.34429(2) 0.02020(11) Uani 1 1 d . . .
Cu2 Cu 0.15305(3) 0.18571(2) 0.56559(2) 0.02013(11) Uani 1 1 d . . .
N1 N 0.2348(2) 0.15940(18) 0.71792(15) 0.0193(3) Uani 1 1 d . . .
N2 N 0.0764(2) 0.19452(18) 0.41192(16) 0.0229(4) Uani 1 1 d . . .
N3 N 0.0720(2) 0.26533(19) 0.24315(16) 0.0268(4) Uani 1 1 d . . .
N4 N 0.1823(3) 0.4253(2) 0.42870(18) 0.0334(5) Uani 1 1 d . . .
Si1 Si 0.41655(7) 0.13250(6) 0.74326(5) 0.02432(15) Uani 1 1 d . . .
Si2 Si 0.20475(7) 0.27120(6) 0.81994(5) 0.02352(15) Uani 1 1 d . . .
C1 C 0.3994(3) 0.0227(3) 0.6026(2) 0.0384(6) Uani 1 1 d . . .
H1A H 0.3111 -0.0645 0.5739 0.058 Uiso 1 1 calc R . .
H1B H 0.5004 0.0057 0.6179 0.058 Uiso 1 1 calc R . .
H1C H 0.3777 0.0693 0.5422 0.058 Uiso 1 1 calc R . .
C2 C 0.4710(4) 0.0431(4) 0.8568(3) 0.0613(10) Uani 1 1 d . . .
H2A H 0.4959 0.1035 0.9348 0.092 Uiso 1 1 calc R . .
H2B H 0.5654 0.0194 0.8607 0.092 Uiso 1 1 calc R . .
H2C H 0.3804 -0.0404 0.8344 0.092 Uiso 1 1 calc R . .
C3 C 0.5847(3) 0.2974(3) 0.7926(3) 0.0473(7) Uani 1 1 d . . .
H3A H 0.5521 0.3499 0.7384 0.071 Uiso 1 1 calc R . .
H3B H 0.6797 0.2785 0.7917 0.071 Uiso 1 1 calc R . .
H3C H 0.6105 0.3502 0.8735 0.071 Uiso 1 1 calc R . .
C4 C -0.0137(3) 0.2487(3) 0.7596(2) 0.0364(6) Uani 1 1 d . . .
H4A H -0.0495 0.2639 0.6819 0.055 Uiso 1 1 calc R . .
H4B H -0.0304 0.3147 0.8148 0.055 Uiso 1 1 calc R . .
H4C H -0.0758 0.1556 0.7504 0.055 Uiso 1 1 calc R . .
C5 C 0.3177(3) 0.4559(2) 0.8492(2) 0.0341(5) Uani 1 1 d . . .
H5A H 0.4312 0.4690 0.8705 0.051 Uiso 1 1 calc R . .
H5B H 0.3092 0.5133 0.9150 0.051 Uiso 1 1 calc R . .
H5C H 0.2717 0.4815 0.7774 0.051 Uiso 1 1 calc R . .
C6 C 0.2729(3) 0.2417(3) 0.9688(2) 0.0345(6) Uani 1 1 d . . .
H6A H 0.2168 0.1465 0.9586 0.052 Uiso 1 1 calc R . .
H6B H 0.2482 0.3028 1.0220 0.052 Uiso 1 1 calc R . .
H6C H 0.3892 0.2606 1.0035 0.052 Uiso 1 1 calc R . .
C7 C 0.1077(3) 0.2881(2) 0.3658(2) 0.0264(5) Uani 1 1 d . . .
C8 C -0.0556(3) 0.3144(3) 0.1780(2) 0.0349(5) Uani 1 1 d . . .
H8A H -0.0584 0.3908 0.2347 0.042 Uiso 1 1 calc R . .
H8B H -0.1610 0.2396 0.1428 0.042 Uiso 1 1 calc R . .
C9 C -0.0302(4) 0.3627(3) 0.0799(2) 0.0475(7) Uani 1 1 d . . .
H9A H 0.0782 0.4305 0.1130 0.071 Uiso 1 1 calc R . .
H9B H -0.1101 0.4043 0.0455 0.071 Uiso 1 1 calc R . .
H9C H -0.0424 0.2846 0.0178 0.071 Uiso 1 1 calc R . .
C10 C 0.0571(3) 0.1311(3) 0.1767(2) 0.0334(5) Uani 1 1 d . . .
H10A H 0.0168 0.1229 0.0911 0.040 Uiso 1 1 calc R . .
H10B H -0.0229 0.0599 0.1854 0.040 Uiso 1 1 calc R . .
C11 C 0.2161(4) 0.1066(3) 0.2190(3) 0.0437(6) Uani 1 1 d . . .
H11A H 0.2965 0.1784 0.2128 0.066 Uiso 1 1 calc R . .
H11B H 0.2018 0.0172 0.1695 0.066 Uiso 1 1 calc R . .
H11C H 0.2526 0.1083 0.3022 0.066 Uiso 1 1 calc R . .
C12 C 0.2215(3) 0.4785(2) 0.5533(2) 0.0364(6) Uani 1 1 d . . .
H12A H 0.2996 0.4425 0.6026 0.044 Uiso 1 1 calc R . .
H12B H 0.1238 0.4546 0.5665 0.044 Uiso 1 1 calc R . .
C13 C 0.2949(4) 0.6322(3) 0.5824(3) 0.0460(7) Uani 1 1 d . . .
H13A H 0.3701 0.6765 0.6680 0.055 Uiso 1 1 calc R . .
H13B H 0.2107 0.6742 0.5608 0.055 Uiso 1 1 calc R . .
C14 C 0.3838(3) 0.6429(3) 0.5049(3) 0.0447(7) Uani 1 1 d . . .
H14A H 0.4029 0.7326 0.4908 0.054 Uiso 1 1 calc R . .
H14B H 0.4882 0.6297 0.5419 0.054 Uiso 1 1 calc R . .
C15 C 0.2691(3) 0.5273(2) 0.3897(2) 0.0378(6) Uani 1 1 d . . .
H15A H 0.1938 0.5594 0.3333 0.045 Uiso 1 1 calc R . .
H15B H 0.3288 0.4888 0.3511 0.045 Uiso 1 1 calc R . .

loop_
_atom_site_aniso_label
_atom_site_aniso_U_11
_atom_site_aniso_U_22
_atom_site_aniso_U_33
_atom_site_aniso_U_23
_atom_site_aniso_U_13
_atom_site_aniso_U_12
Cu1 0.02224(16) 0.01833(17) 0.01932(16) 0.00727(12) 0.00919(12) 0.00482(11)
Cu2 0.02339(16) 0.01864(17) 0.01757(16) 0.00784(11) 0.00804(12) 0.00595(12)
N1 0.0197(8) 0.0202(9) 0.0183(8) 0.0070(7) 0.0086(7) 0.0064(7)
N2 0.0260(9) 0.0209(9) 0.0208(9) 0.0099(7) 0.0088(7) 0.0063(7)
N3 0.0320(10) 0.0273(10) 0.0229(9) 0.0135(8) 0.0107(8) 0.0109(8)
N4 0.0470(12) 0.0210(10) 0.0276(10) 0.0119(8) 0.0141(9) 0.0045(9)
Si1 0.0233(3) 0.0336(4) 0.0233(3) 0.0129(3) 0.0135(2) 0.0136(3)
Si2 0.0245(3) 0.0238(3) 0.0211(3) 0.0039(2) 0.0110(2) 0.0075(2)
C1 0.0429(14) 0.0387(14) 0.0407(14) 0.0080(11) 0.0241(12) 0.0205(12)
C2 0.067(2) 0.112(3) 0.062(2) 0.065(2) 0.0461(18) 0.069(2)
C3 0.0241(12) 0.0513(17) 0.0534(17) -0.0004(14) 0.0182(12) 0.0034(11)
C4 0.0304(12) 0.0388(14) 0.0408(14) 0.0050(11) 0.0180(11) 0.0153(11)
C5 0.0409(14) 0.0256(12) 0.0301(12) 0.0022(10) 0.0138(11) 0.0099(10)
C6 0.0426(14) 0.0341(13) 0.0188(11) 0.0021(10) 0.0135(10) 0.0054(11)
C7 0.0269(11) 0.0267(12) 0.0254(11) 0.0119(9) 0.0098(9) 0.0090(9)
C8 0.0321(12) 0.0487(15) 0.0284(12) 0.0167(11) 0.0123(10) 0.0193(11)
C9 0.0631(19) 0.0660(19) 0.0341(14) 0.0298(14) 0.0246(14) 0.0404(16)
C10 0.0432(14) 0.0312(13) 0.0278(12) 0.0130(10) 0.0178(11) 0.0097(10)
C11 0.0575(17) 0.0421(15) 0.0475(16) 0.0175(13) 0.0331(14) 0.0251(13)
C12 0.0491(15) 0.0243(12) 0.0264(12) 0.0063(10) 0.0108(11) 0.0081(11)
C13 0.0568(17) 0.0226(13) 0.0498(16) 0.0089(11) 0.0182(14) 0.0100(12)
C14 0.0467(16) 0.0226(13) 0.0546(17) 0.0103(12) 0.0177(13) 0.0043(11)
C15 0.0446(14) 0.0249(12) 0.0456(15) 0.0199(11) 0.0196(12) 0.0085(11)

loop_
_atom_type_symbol
_atom_type_description
_atom_type_scat_dispersion_real
_atom_type_scat_dispersion_imag
_atom_type_scat_source
C C 0.0033 0.0016 'International Tables Vol C Tables 4.2.6.8 and 6.1.1.4'
H H 0.0000 0.0000 'International Tables Vol C Tables 4.2.6.8 and 6.1.1.4'
N N 0.0061 0.0033 'International Tables Vol C Tables 4.2.6.8 and 6.1.1.4'
Si Si 0.0817 0.0704 'International Tables Vol C Tables 4.2.6.8 and 6.1.1.4'
Cu Cu 0.3201 1.2651 'International Tables Vol C Tables 4.2.6.8 and 6.1.1.4'

loop_
_geom_angle_atom_site_label_1
_geom_angle_atom_site_label_2
_geom_angle_atom_site_label_3
_geom_angle
_geom_angle_site_symmetry_1
_geom_angle_site_symmetry_3
_geom_angle_publ_flag
N2 Cu1 N1 175.20(8) . 2_556 ?
N2 Cu1 Cu2 133.52(6) . 2_556 ?
N1 Cu1 Cu2 44.58(5) 2_556 2_556 ?
N2 Cu1 Cu2 42.54(6) . . ?
N1 Cu1 Cu2 135.21(5) 2_556 . ?
Cu2 Cu1 Cu2 90.975(18) 2_556 . ?
N2 Cu2 N1 174.10(8) . . ?
N2 Cu2 Cu1 131.72(6) . 2_556 ?
N1 Cu2 Cu1 44.70(5) . 2_556 ?
N2 Cu2 Cu1 42.70(6) . . ?
N1 Cu2 Cu1 133.39(6) . . ?
Cu1 Cu2 Cu1 89.024(19) 2_556 . ?
Si2 N1 Si1 125.09(10) . . ?
Si2 N1 Cu2 110.70(9) . . ?
Si1 N1 Cu2 107.65(9) . . ?
Si2 N1 Cu1 110.83(9) . 2_556 ?
Si1 N1 Cu1 106.38(9) . 2_556 ?
Cu2 N1 Cu1 90.72(7) . 2_556 ?
C7 N2 Cu2 133.99(16) . . ?
C7 N2 Cu1 131.22(16) . . ?
Cu2 N2 Cu1 94.76(8) . . ?
C7 N3 C10 116.61(18) . . ?
C7 N3 C8 114.26(19) . . ?
C10 N3 C8 113.25(19) . . ?
C7 N4 C12 122.38(19) . . ?
C7 N4 C15 124.2(2) . . ?
C12 N4 C15 111.4(2) . . ?
N1 Si1 C2 112.05(11) . . ?
N1 Si1 C1 109.82(11) . . ?
C2 Si1 C1 107.17(15) . . ?
N1 Si1 C3 111.22(12) . . ?
C2 Si1 C3 108.92(18) . . ?
C1 Si1 C3 107.48(13) . . ?
N1 Si1 Cu1 38.73(6) . 2_556 ?
C2 Si1 Cu1 91.47(12) . 2_556 ?
C1 Si1 Cu1 86.50(9) . 2_556 ?
C3 Si1 Cu1 149.72(10) . 2_556 ?
N1 Si2 C4 109.18(10) . . ?
N1 Si2 C6 112.03(11) . . ?
C4 Si2 C6 109.35(12) . . ?
N1 Si2 C5 112.83(10) . . ?
C4 Si2 C5 107.11(12) . . ?
C6 Si2 C5 106.16(11) . . ?
Si1 C1 H1A 109.5 . . ?
Si1 C1 H1B 109.5 . . ?
H1A C1 H1B 109.5 . . ?
Si1 C1 H1C 109.5 . . ?
H1A C1 H1C 109.5 . . ?
H1B C1 H1C 109.5 . . ?
Si1 C2 H2A 109.5 . . ?
Si1 C2 H2B 109.5 . . ?
H2A C2 H2B 109.5 . . ?
Si1 C2 H2C 109.5 . . ?
H2A C2 H2C 109.5 . . ?
H2B C2 H2C 109.5 . . ?
Si1 C3 H3A 109.5 . . ?
Si1 C3 H3B 109.5 . . ?
H3A C3 H3B 109.5 . . ?
Si1 C3 H3C 109.5 . . ?
H3A C3 H3C 109.5 . . ?
H3B C3 H3C 109.5 . . ?
Si2 C4 H4A 109.5 . . ?
Si2 C4 H4B 109.5 . . ?
H4A C4 H4B 109.5 . . ?
Si2 C4 H4C 109.5 . . ?
H4A C4 H4C 109.5 . . ?
H4B C4 H4C 109.5 . . ?
Si2 C5 H5A 109.5 . . ?
Si2 C5 H5B 109.5 . . ?
H5A C5 H5B 109.5 . . ?
Si2 C5 H5C 109.5 . . ?
H5A C5 H5C 109.5 . . ?
H5B C5 H5C 109.5 . . ?
Si2 C6 H6A 109.5 . . ?
Si2 C6 H6B 109.5 . . ?
H6A C6 H6B 109.5 . . ?
Si2 C6 H6C 109.5 . . ?
H6A C6 H6C 109.5 . . ?
H6B C6 H6C 109.5 . . ?
N2 C7 N4 124.2(2) . . ?
N2 C7 N3 125.1(2) . . ?
N4 C7 N3 110.63(19) . . ?
N3 C8 C9 112.3(2) . . ?
N3 C8 H8A 109.1 . . ?
C9 C8 H8A 109.1 . . ?
N3 C8 H8B 109.1 . . ?
C9 C8 H8B 109.1 . . ?
H8A C8 H8B 107.9 . . ?
C8 C9 H9A 109.5 . . ?
C8 C9 H9B 109.5 . . ?
H9A C9 H9B 109.5 . . ?
C8 C9 H9C 109.5 . . ?
H9A C9 H9C 109.5 . . ?
H9B C9 H9C 109.5 . . ?
N3 C10 C11 112.2(2) . . ?
N3 C10 H10A 109.2 . . ?
C11 C10 H10A 109.2 . . ?
N3 C10 H10B 109.2 . . ?
C11 C10 H10B 109.2 . . ?
H10A C10 H10B 107.9 . . ?
C10 C11 H11A 109.5 . . ?
C10 C11 H11B 109.5 . . ?
H11A C11 H11B 109.5 . . ?
C10 C11 H11C 109.5 . . ?
H11A C11 H11C 109.5 . . ?
H11B C11 H11C 109.5 . . ?
N4 C12 C13 103.7(2) . . ?
N4 C12 H12A 111.0 . . ?
C13 C12 H12A 111.0 . . ?
N4 C12 H12B 111.0 . . ?
C13 C12 H12B 111.0 . . ?
H12A C12 H12B 109.0 . . ?
C12 C13 C14 102.4(2) . . ?
C12 C13 H13A 111.3 . . ?
C14 C13 H13A 111.3 . . ?
C12 C13 H13B 111.3 . . ?
C14 C13 H13B 111.3 . . ?
H13A C13 H13B 109.2 . . ?
C15 C14 C13 103.1(2) . . ?
C15 C14 H14A 111.1 . . ?
C13 C14 H14A 111.1 . . ?
C15 C14 H14B 111.1 . . ?
C13 C14 H14B 111.1 . . ?
H14A C14 H14B 109.1 . . ?
N4 C15 C14 103.6(2) . . ?
N4 C15 H15A 111.0 . . ?
C14 C15 H15A 111.0 . . ?
N4 C15 H15B 111.0 . . ?
C14 C15 H15B 111.0 . . ?
H15A C15 H15B 109.0 . . ?

loop_
_geom_bond_atom_site_label_1
_geom_bond_atom_site_label_2
_geom_bond_distance
_geom_bond_site_symmetry_2
_geom_bond_publ_flag
Cu1 N2 1.8544(19) . ?
Cu1 N1 1.9137(18) 2_556 ?
Cu1 Cu2 2.7204(5) 2_556 ?
Cu1 Cu2 2.7252(6) . ?
Cu2 N2 1.8490(18) . ?
Cu2 N1 1.9096(18) . ?
Cu2 Cu1 2.7204(5) 2_556 ?
N1 Si2 1.7418(18) . ?
N1 Si1 1.7495(18) . ?
N1 Cu1 1.9137(18) 2_556 ?
N2 C7 1.279(3) . ?
N3 C7 1.427(3) . ?
N3 C10 1.455(3) . ?
N3 C8 1.474(3) . ?
N4 C7 1.375(3) . ?
N4 C12 1.446(3) . ?
N4 C15 1.478(3) . ?
Si1 C2 1.865(3) . ?
Si1 C1 1.866(3) . ?
Si1 C3 1.867(3) . ?
Si2 C4 1.869(2) . ?
Si2 C6 1.880(3) . ?
Si2 C5 1.880(3) . ?
C1 H1A 0.9800 . ?
C1 H1B 0.9800 . ?
C1 H1C 0.9800 . ?
C2 H2A 0.9800 . ?
C2 H2B 0.9800 . ?
C2 H2C 0.9800 . ?
C3 H3A 0.9800 . ?
C3 H3B 0.9800 . ?
C3 H3C 0.9800 . ?
C4 H4A 0.9800 . ?
C4 H4B 0.9800 . ?
C4 H4C 0.9800 . ?
C5 H5A 0.9800 . ?
C5 H5B 0.9800 . ?
C5 H5C 0.9800 . ?
C6 H6A 0.9800 . ?
C6 H6B 0.9800 . ?
C6 H6C 0.9800 . ?
C8 C9 1.516(4) . ?
C8 H8A 0.9900 . ?
C8 H8B 0.9900 . ?
C9 H9A 0.9800 . ?
C9 H9B 0.9800 . ?
C9 H9C 0.9800 . ?
C10 C11 1.518(4) . ?
C10 H10A 0.9900 . ?
C10 H10B 0.9900 . ?
C11 H11A 0.9800 . ?
C11 H11B 0.9800 . ?
C11 H11C 0.9800 . ?
C12 C13 1.520(3) . ?
C12 H12A 0.9900 . ?
C12 H12B 0.9900 . ?
C13 C14 1.527(4) . ?
C13 H13A 0.9900 . ?
C13 H13B 0.9900 . ?
C14 C15 1.520(4) . ?
C14 H14A 0.9900 . ?
C14 H14B 0.9900 . ?
C15 H15A 0.9900 . ?
C15 H15B 0.9900 . ?
